data_2219669
loop_
_publ_author_name
'Feng, Hai-Mei'
'Wang, Xin'
'Lei, Ke-Wei'

_publ_section_title
;
 <i>N</i>-(4-Fluorobenzoyl)-2-hydroxy-4-methylbenzohydrazide
;
_journal_coeditor_code NG2492
_journal_issue 10
_journal_name_full 'Acta Crystallographica Section E'
_journal_page_first o1953
_journal_paper_doi 10.1107/S1600536808029292
_journal_volume 64
_journal_year 2008
_chemical_formula_iupac 'C15 H13 F N2 O3'
_chemical_formula_moiety 'C15 H13 F N2 O3'
_chemical_formula_sum 'C15 H13 F N2 O3'
_chemical_formula_weight 288.27
_chemical_melting_point_gt 490
_chemical_melting_point_lt 499
_chemical_name_systematic
;
<i>N</i>-(4-Fluorobenzoyl)-2-hydroxy-4-methylbenzohydrazide
;
_space_group_IT_number 2
_symmetry_cell_setting triclinic
_symmetry_space_group_name_Hall '-P 1'
_symmetry_space_group_name_H-M 'P -1'
_atom_sites_solution_hydrogens geom
_atom_sites_solution_primary direct
_atom_sites_solution_secondary difmap
_audit_creation_method SHELXL97
_cell_angle_alpha 102.854(2)
_cell_angle_beta 97.754(3)
_cell_angle_gamma 105.5380(10)
_cell_formula_units_Z 2
_cell_length_a 7.0969(13)
_cell_length_b 7.2994(14)
_cell_length_c 13.701(3)
_cell_measurement_reflns_used 6530
_cell_measurement_temperature 296(2)
_cell_measurement_theta_max 27.62
_cell_measurement_theta_min 1.56
_cell_volume 652.2(2)
_computing_cell_refinement 'APEX2 (Bruker, 2007)'
_computing_data_collection 'APEX2 (Bruker, 2007)'
_computing_data_reduction 'SAINT (Bruker, 2007)'
_computing_molecular_graphics 'SHELXTL (Sheldrick, 2008)'
_computing_publication_material 'SHELXTL (Sheldrick, 2008)'
_computing_structure_refinement 'SHELXL97 (Sheldrick, 2008)'
_computing_structure_solution 'SHELXS97 (Sheldrick, 2008)'
_diffrn_ambient_temperature 296(2)
_diffrn_detector_area_resol_mean 0
_diffrn_measured_fraction_theta_full 0.987
_diffrn_measured_fraction_theta_max 0.987
_diffrn_measurement_device_type 'Bruker Kappa APEXII diffractometer'
_diffrn_measurement_method '\w scans'
_diffrn_radiation_monochromator graphite
_diffrn_radiation_source 'fine-focus sealed tube'
_diffrn_radiation_type MoK\a
_diffrn_radiation_wavelength 0.71073
_diffrn_reflns_av_R_equivalents 0.0241
_diffrn_reflns_av_sigmaI/netI 0.0275
_diffrn_reflns_limit_h_max 8
_diffrn_reflns_limit_h_min -8
_diffrn_reflns_limit_k_max 8
_diffrn_reflns_limit_k_min -8
_diffrn_reflns_limit_l_max 16
_diffrn_reflns_limit_l_min -16
_diffrn_reflns_number 4591
_diffrn_reflns_theta_full 25.00
_diffrn_reflns_theta_max 25.00
_diffrn_reflns_theta_min 1.56
_diffrn_standards_decay_% no
_diffrn_standards_interval_count 0
_diffrn_standards_interval_time 0
_diffrn_standards_number 0
_exptl_absorpt_coefficient_mu 0.113
_exptl_absorpt_correction_type none
_exptl_crystal_colour colourless
_exptl_crystal_density_diffrn 1.468
_exptl_crystal_density_method 'not measured'
_exptl_crystal_description block
_exptl_crystal_F_000 300
_exptl_crystal_size_max 0.540
_exptl_crystal_size_mid 0.300
_exptl_crystal_size_min 0.250
_refine_diff_density_max 0.394
_refine_diff_density_min -0.446
_refine_ls_extinction_method none
_refine_ls_goodness_of_fit_ref 1.021
_refine_ls_hydrogen_treatment constr
_refine_ls_matrix_type full
_refine_ls_number_parameters 191
_refine_ls_number_reflns 2274
_refine_ls_number_restraints 0
_refine_ls_restrained_S_all 1.021
_refine_ls_R_factor_all 0.0492
_refine_ls_R_factor_gt 0.0467
_refine_ls_shift/su_max 0.001
_refine_ls_shift/su_mean 0.001
_refine_ls_structure_factor_coef Fsqd
_refine_ls_weighting_details 'calc w = 1/[\s^2^(Fo^2^)+(0.0930P)^2^+0.2642P] where P=(Fo^2^+2Fc^2^)/3'
_refine_ls_weighting_scheme calc
_refine_ls_wR_factor_gt 0.1338
_refine_ls_wR_factor_ref 0.1393
_reflns_number_gt 2090
_reflns_number_total 2274
_reflns_threshold_expression I>2\s(I)
_cod_data_source_file ng2492.cif
_cod_data_source_block I
_cod_database_code 2219669
_cod_database_fobs_code 2219669

loop_
_symmetry_equiv_pos_as_xyz
'x, y, z'
'-x, -y, -z'

loop_
_atom_site_type_symbol
_atom_site_label
_atom_site_fract_x
_atom_site_fract_y
_atom_site_fract_z
_atom_site_U_iso_or_equiv
_atom_site_adp_type
_atom_site_calc_flag
_atom_site_refinement_flags
_atom_site_occupancy
C C1 1.5146(3) 0.7327(3) 0.90895(14) 0.0382(4) Uani d . 1
H H1A 1.5688 0.6263 0.9116 0.057 Uiso calc R 1
H H1B 1.4846 0.7824 0.9741 0.057 Uiso calc R 1
H H1C 1.6105 0.8366 0.8931 0.057 Uiso calc R 1
C C2 1.3255(2) 0.6585(2) 0.82719(12) 0.0275(4) Uani d . 1
C C3 1.1619(2) 0.7274(2) 0.83934(12) 0.0291(4) Uani d . 1
H H3A 1.1679 0.8211 0.8990 0.035 Uiso calc R 1
C C4 0.9911(2) 0.6566(2) 0.76276(12) 0.0256(4) Uani d . 1
H H4A 0.8839 0.7043 0.7722 0.031 Uiso calc R 1
C C5 1.3107(2) 0.5166(2) 0.73751(12) 0.0260(4) Uani d . 1
H H5A 1.4184 0.4696 0.7285 0.031 Uiso calc R 1
C C6 1.1384(2) 0.4435(2) 0.66103(11) 0.0227(3) Uani d . 1
C C7 0.9748(2) 0.5153(2) 0.67156(11) 0.0215(3) Uani d . 1
C C8 0.7818(2) 0.4502(2) 0.59554(11) 0.0210(3) Uani d . 1
C C9 0.5611(2) 0.0444(2) 0.37524(11) 0.0225(3) Uani d . 1
C C10 0.3744(2) -0.0450(2) 0.29516(12) 0.0228(4) Uani d . 1
C C11 0.3805(2) -0.1729(2) 0.20387(12) 0.0292(4) Uani d . 1
H H11A 0.4995 -0.1983 0.1948 0.035 Uiso calc R 1
C C12 0.1944(2) -0.0106(2) 0.30968(12) 0.0258(4) Uani d . 1
H H12A 0.1892 0.0725 0.3708 0.031 Uiso calc R 1
C C13 0.0234(2) -0.1002(2) 0.23314(13) 0.0298(4) Uani d . 1
H H13A -0.0972 -0.0786 0.2422 0.036 Uiso calc R 1
C C14 0.2107(3) -0.2622(3) 0.12657(13) 0.0332(4) Uani d . 1
H H14A 0.2140 -0.3465 0.0654 0.040 Uiso calc R 1
C C15 0.0363(2) -0.2216(2) 0.14356(13) 0.0311(4) Uani d . 1
F F -0.13083(16) -0.30700(16) 0.06798(8) 0.0459(3) Uani d . 1
N N1 0.76066(18) 0.30055(19) 0.51310(10) 0.0239(3) Uani d . 1
H H1D 0.8590 0.2550 0.5049 0.029 Uiso calc R 1
N N2 0.58263(18) 0.21862(18) 0.44102(9) 0.0223(3) Uani d . 1
H H2A 0.4916 0.2760 0.4386 0.027 Uiso calc R 1
O O1 1.12712(16) 0.30064(17) 0.57426(8) 0.0287(3) Uani d . 1
H H1E 1.1820 0.2223 0.5895 0.043 Uiso calc R 1
O O2 0.64816(15) 0.52694(16) 0.60736(8) 0.0270(3) Uani d . 1
O O3 0.69450(16) -0.03614(17) 0.38199(9) 0.0320(3) Uani d . 1

loop_
_atom_site_aniso_label
_atom_site_aniso_U_11
_atom_site_aniso_U_22
_atom_site_aniso_U_33
_atom_site_aniso_U_12
_atom_site_aniso_U_13
_atom_site_aniso_U_23
C1 0.0302(9) 0.0413(10) 0.0360(9) 0.0091(8) -0.0048(7) 0.0057(8)
C2 0.0260(8) 0.0262(8) 0.0273(8) 0.0051(6) -0.0005(6) 0.0084(6)
C3 0.0343(9) 0.0250(8) 0.0252(8) 0.0118(7) 0.0003(7) 0.0014(6)
C4 0.0285(8) 0.0245(8) 0.0259(8) 0.0134(6) 0.0045(6) 0.0056(6)
C5 0.0204(8) 0.0303(8) 0.0308(8) 0.0111(6) 0.0054(6) 0.0111(7)
C6 0.0243(7) 0.0233(7) 0.0228(7) 0.0099(6) 0.0049(6) 0.0074(6)
C7 0.0222(8) 0.0202(7) 0.0231(8) 0.0085(6) 0.0026(6) 0.0071(6)
C8 0.0217(7) 0.0220(7) 0.0225(7) 0.0102(6) 0.0052(6) 0.0079(6)
C9 0.0229(8) 0.0233(8) 0.0244(7) 0.0119(6) 0.0056(6) 0.0064(6)
C10 0.0231(8) 0.0194(7) 0.0251(8) 0.0068(6) 0.0023(6) 0.0057(6)
C11 0.0261(8) 0.0307(9) 0.0293(8) 0.0102(7) 0.0042(6) 0.0043(7)
C12 0.0263(8) 0.0201(7) 0.0310(8) 0.0089(6) 0.0043(6) 0.0056(6)
C13 0.0226(8) 0.0249(8) 0.0417(9) 0.0074(6) 0.0017(7) 0.0114(7)
C14 0.0371(9) 0.0316(9) 0.0244(8) 0.0078(7) 0.0009(7) 0.0015(7)
C15 0.0273(8) 0.0267(8) 0.0333(9) 0.0027(6) -0.0064(7) 0.0107(7)
F 0.0361(6) 0.0447(7) 0.0410(6) 0.0040(5) -0.0165(5) 0.0046(5)
N1 0.0192(6) 0.0269(7) 0.0242(7) 0.0128(5) -0.0015(5) 0.0011(5)
N2 0.0184(6) 0.0238(7) 0.0241(6) 0.0112(5) -0.0011(5) 0.0024(5)
O1 0.0284(6) 0.0353(6) 0.0252(6) 0.0208(5) 0.0023(4) 0.0026(5)
O2 0.0255(6) 0.0305(6) 0.0271(6) 0.0171(5) 0.0025(4) 0.0032(5)
O3 0.0293(6) 0.0300(6) 0.0353(6) 0.0180(5) -0.0014(5) 0.0004(5)

loop_
_atom_type_symbol
_atom_type_description
_atom_type_scat_dispersion_real
_atom_type_scat_dispersion_imag
_atom_type_scat_source
C C 0.0033 0.0016 'International Tables Vol C Tables 4.2.6.8 and 6.1.1.4'
H H 0.0000 0.0000 'International Tables Vol C Tables 4.2.6.8 and 6.1.1.4'
N N 0.0061 0.0033 'International Tables Vol C Tables 4.2.6.8 and 6.1.1.4'
O O 0.0106 0.0060 'International Tables Vol C Tables 4.2.6.8 and 6.1.1.4'
F F 0.0171 0.0103 'International Tables Vol C Tables 4.2.6.8 and 6.1.1.4'

loop_
_geom_angle_atom_site_label_1
_geom_angle_atom_site_label_2
_geom_angle_atom_site_label_3
_geom_angle
_geom_angle_publ_flag
C2 C1 H1A 109.5 ?
C2 C1 H1B 109.5 ?
H1A C1 H1B 109.5 ?
C2 C1 H1C 109.5 ?
H1A C1 H1C 109.5 ?
H1B C1 H1C 109.5 ?
C5 C2 C3 118.40(14) ?
C5 C2 C1 119.88(15) ?
C3 C2 C1 121.71(15) ?
C4 C3 C2 120.21(14) ?
C4 C3 H3A 119.9 ?
C2 C3 H3A 119.9 ?
C3 C4 C7 122.03(14) ?
C3 C4 H4A 119.0 ?
C7 C4 H4A 119.0 ?
C2 C5 C6 121.48(14) ?
C2 C5 H5A 119.3 ?
C6 C5 H5A 119.3 ?
O1 C6 C5 120.01(13) y
O1 C6 C7 119.48(13) y
C5 C6 C7 120.50(14) ?
C4 C7 C6 117.33(14) ?
C4 C7 C8 116.67(13) ?
C6 C7 C8 125.97(14) ?
O2 C8 N1 121.54(13) y
O2 C8 C7 122.52(13) y
N1 C8 C7 115.94(12) y
O3 C9 N2 120.31(14) y
O3 C9 C10 122.26(13) y
N2 C9 C10 117.42(12) y
C12 C10 C11 119.65(14) ?
C12 C10 C9 122.36(14) ?
C11 C10 C9 117.95(13) ?
C14 C11 C10 120.64(15) ?
C14 C11 H11A 119.7 ?
C10 C11 H11A 119.7 ?
C13 C12 C10 120.17(15) ?
C13 C12 H12A 119.9 ?
C10 C12 H12A 119.9 ?
C15 C13 C12 118.47(15) ?
C15 C13 H13A 120.8 ?
C12 C13 H13A 120.8 ?
C15 C14 C11 117.78(15) ?
C15 C14 H14A 121.1 ?
C11 C14 H14A 121.1 ?
F C15 C13 118.40(15) ?
F C15 C14 118.34(15) ?
C13 C15 C14 123.26(15) ?
C8 N1 N2 121.02(12) ?
C8 N1 H1D 119.5 ?
N2 N1 H1D 119.5 ?
C9 N2 N1 115.98(12) ?
C9 N2 H2A 122.0 ?
N1 N2 H2A 122.0 ?
C6 O1 H1E 109.5 ?

loop_
_geom_bond_atom_site_label_1
_geom_bond_atom_site_label_2
_geom_bond_distance
C1 C2 1.511(2)
C1 H1A 0.9601
C1 H1B 0.9601
C1 H1C 0.9601
C2 C5 1.390(2)
C2 C3 1.399(2)
C3 C4 1.385(2)
C3 H3A 0.9300
C4 C7 1.401(2)
C4 H4A 0.9300
C5 C6 1.391(2)
C5 H5A 0.9300
C6 O1 1.3732(19)
C6 C7 1.407(2)
C7 C8 1.494(2)
C8 O2 1.2351(18)
C8 N1 1.345(2)
C9 O3 1.2451(19)
C9 N2 1.342(2)
C9 C10 1.487(2)
C10 C12 1.397(2)
C10 C11 1.398(2)
C11 C14 1.388(2)
C11 H11A 0.9300
C12 C13 1.388(2)
C12 H12A 0.9300
C13 C15 1.375(3)
C13 H13A 0.9300
C14 C15 1.385(3)
C14 H14A 0.9300
C15 F 1.3614(18)
N1 N2 1.3875(17)
N1 H1D 0.8600
N2 H2A 0.8600
O1 H1E 0.8200

loop_
_geom_hbond_atom_site_label_D
_geom_hbond_atom_site_label_H
_geom_hbond_atom_site_label_A
_geom_hbond_site_symmetry_A
_geom_hbond_distance_DH
_geom_hbond_distance_HA
_geom_hbond_distance_DA
_geom_hbond_angle_DHA
_geom_hbond_publ_flag
N1 H1D O1 1_555 0.8597 1.9148 2.6224(19) 138.64 y
O1 H1E O3 2_756 0.8202 1.8839 2.7035(18) 177.34 y
N2 H2A O2 2_666 0.8598 2.1091 2.9079(19) 154.32 y
C4 H4A O2 1_555 0.9302 2.4688 2.797(2) 100.84 n

loop_
_cod_related_entry_id
_cod_related_entry_database
_cod_related_entry_code
1 ChemSpider 24740769
